data_1563721
loop_
_publ_author_name
'Nettleman, Joseph H.'
'Supkowski, Ronald M.'
'LaDuca, Robert L.'

_publ_section_title
;
 Alkyl group dependence on structure and magnetic properties in layered
 cobalt coordination polymers containing substituted glutarate ligands and
 4,4&#x2032;-bipyridine
;
_journal_issue 2
_journal_name_full 'Journal of Solid State Chemistry'
_journal_page_first 291
_journal_page_last 303
_journal_paper_doi 10.1016/j.jssc.2009.11.015
_journal_volume 183
_journal_year 2010
_chemical_formula_sum 'C17 H24 Co N2 O7'
_chemical_formula_weight 427.32
_space_group_IT_number 13
_space_group_name_Hall '-P 2yac'
_space_group_name_H-M_alt 'P 1 2/n 1'
_symmetry_cell_setting monoclinic
_symmetry_space_group_name_H-M 'P 1 2/n 1'
_atom_sites_solution_hydrogens geom
_atom_sites_solution_primary direct
_atom_sites_solution_secondary difmap
_audit_creation_method SHELXL-97
_cell_angle_alpha 90.00
_cell_angle_beta 102.774(7)
_cell_angle_gamma 90.00
_cell_formula_units_Z 4
_cell_length_a 10.1354(11)
_cell_length_b 11.4156(9)
_cell_length_c 16.4322(16)
_cell_measurement_reflns_used 3347
_cell_measurement_temperature 173(2)
_cell_measurement_theta_max 24.88
_cell_measurement_theta_min 2.54
_cell_volume 1854.2(3)
_computing_cell_refinement 'Bruker SAINT'
_computing_data_collection 'Bruker APEX2'
_computing_data_reduction 'Bruker SAINT'
_computing_molecular_graphics 'Bruker SHELXTL'
_computing_publication_material 'Bruker SHELXTL'
_computing_structure_refinement 'SHELXL-97 (Sheldrick, 2008)'
_computing_structure_solution 'SHELXS-97 (Sheldrick, 2008)'
_diffrn_ambient_temperature 173(2)
_diffrn_measured_fraction_theta_full 0.990
_diffrn_measured_fraction_theta_max 0.985
_diffrn_measurement_device_type 'Bruker APEX-II CCD'
_diffrn_measurement_method '\f and \w scans'
_diffrn_radiation_monochromator graphite
_diffrn_radiation_source 'fine-focus sealed tube'
_diffrn_radiation_type MoK\a
_diffrn_radiation_wavelength 0.71073
_diffrn_reflns_av_R_equivalents 0.0692
_diffrn_reflns_av_sigmaI/netI 0.0973
_diffrn_reflns_limit_h_max 11
_diffrn_reflns_limit_h_min -12
_diffrn_reflns_limit_k_max 13
_diffrn_reflns_limit_k_min -11
_diffrn_reflns_limit_l_max 19
_diffrn_reflns_limit_l_min -15
_diffrn_reflns_number 10234
_diffrn_reflns_theta_full 25.00
_diffrn_reflns_theta_max 25.43
_diffrn_reflns_theta_min 1.78
_exptl_absorpt_coefficient_mu 0.968
_exptl_absorpt_correction_T_max 0.9345
_exptl_absorpt_correction_T_min 0.6947
_exptl_absorpt_correction_type multi-scan
_exptl_absorpt_process_details TWINABS
_exptl_crystal_colour orange
_exptl_crystal_density_diffrn 1.524
_exptl_crystal_density_method 'not measured'
_exptl_crystal_description needle
_exptl_crystal_F_000 884
_exptl_crystal_size_max 0.41
_exptl_crystal_size_mid 0.10
_exptl_crystal_size_min 0.07
_refine_diff_density_max 0.748
_refine_diff_density_min -0.814
_refine_diff_density_rms 0.119
_refine_ls_extinction_method none
_refine_ls_goodness_of_fit_ref 1.056
_refine_ls_hydrogen_treatment mixed
_refine_ls_matrix_type full
_refine_ls_number_parameters 280
_refine_ls_number_reflns 5553
_refine_ls_number_restraints 6
_refine_ls_restrained_S_all 1.060
_refine_ls_R_factor_all 0.1192
_refine_ls_R_factor_gt 0.0587
_refine_ls_shift/su_max 0.000
_refine_ls_shift/su_mean 0.000
_refine_ls_structure_factor_coef Fsqd
_refine_ls_weighting_details 'calc w=1/[\s^2^(Fo^2^)+(0.0584P)^2^+1.0804P] where P=(Fo^2^+2Fc^2^)/3'
_refine_ls_weighting_scheme calc
_refine_ls_wR_factor_gt 0.1228
_refine_ls_wR_factor_ref 0.1454
_reflns_number_gt 3355
_reflns_number_total 5553
_reflns_threshold_expression >2sigma(I)
_cod_data_source_file JSSC-2010-183-291.cif
_cod_data_source_block twin5
_cod_depositor_comments
;
The following automatic conversions were performed:

data item '_symmetry_cell_setting' value 'Monoclinic' was changed to
'monoclinic' in accordance with the built-in table derived from the
CIF Core dictionary named 'cif_core.dic' version 2.4.5 last updated
on 2014-11-21.

Automatic conversion script
Id: cif_fix_values 8369 2020-08-20 11:38:08Z andrius 
;
_cod_original_sg_symbol_H-M P2/n
_cod_database_code 1563721

loop_
_symmetry_equiv_pos_as_xyz
'x, y, z'
'-x+1/2, y, -z+1/2'
'-x, -y, -z'
'x-1/2, -y, z-1/2'

loop_
_atom_site_label
_atom_site_type_symbol
_atom_site_fract_x
_atom_site_fract_y
_atom_site_fract_z
_atom_site_U_iso_or_equiv
_atom_site_adp_type
_atom_site_occupancy
_atom_site_symmetry_multiplicity
_atom_site_calc_flag
_atom_site_refinement_flags
_atom_site_disorder_assembly
_atom_site_disorder_group
Co1 Co 0.7500 0.81802(7) 0.2500 0.0239(3) Uani 1 2 d S . .
Co2 Co 1.2500 0.74579(7) 0.2500 0.0205(2) Uani 1 2 d S . .
O1 O 1.3070(3) 0.7409(2) 0.13492(18) 0.0248(8) Uani 1 1 d . C .
O1W O 0.6302(6) 0.8639(5) 0.0040(4) 0.0666(18) Uani 0.70 1 d P A 1
O1WA O 0.4998(14) 0.8996(12) -0.0018(8) 0.060(3) Uani 0.30 1 d P B 2
O2 O 1.3493(5) 0.6160(5) 0.0383(3) 0.0450(14) Uani 0.70 1 d P C 1
O2A O 1.3333(11) 0.7096(10) 0.0052(7) 0.033(3) Uani 0.30 1 d P C 2
O2W O 0.5649(7) 0.6318(6) -0.0353(4) 0.129(2) Uani 1 1 d D . .
H2WA H 0.488(6) 0.616(7) -0.010(5) 0.155 Uiso 1 1 d D . .
H2WB H 0.569(9) 0.712(3) -0.011(5) 0.155 Uiso 1 1 d D . .
O3 O 1.0427(3) 0.7472(2) 0.20301(18) 0.0230(8) Uani 1 1 d . . .
O4 O 0.8440(3) 0.8290(2) 0.14807(19) 0.0248(8) Uani 1 1 d . . .
O5 O 0.5711(3) 0.8169(3) 0.1572(2) 0.0317(8) Uani 1 1 d D . .
H5A H 0.576(4) 0.821(4) 0.1054(14) 0.038 Uiso 1 1 d D . .
H5B H 0.493(3) 0.787(4) 0.161(3) 0.038 Uiso 1 1 d D . .
N1 N 0.7500 1.0090(4) 0.2500 0.0276(13) Uani 1 2 d S . .
N2 N 0.7500 1.6314(4) 0.2500 0.0214(12) Uani 1 2 d S . .
N3 N 1.2500 0.9357(4) 0.2500 0.0209(12) Uani 1 2 d S . .
N4 N 1.2500 1.5574(4) 0.2500 0.0255(13) Uani 1 2 d S . .
C1 C 0.6817(5) 1.0709(4) 0.1846(3) 0.0325(13) Uani 1 1 d . . .
H1 H 0.6323 1.0294 0.1375 0.039 Uiso 1 1 calc R . .
C2 C 0.6797(5) 1.1915(4) 0.1824(3) 0.0280(11) Uani 1 1 d . . .
H2 H 0.6300 1.2309 0.1344 0.034 Uiso 1 1 calc R . .
C3 C 0.7500 1.2556(5) 0.2500 0.0237(16) Uani 1 2 d S . .
C4 C 0.7500 1.3850(5) 0.2500 0.0248(16) Uani 1 2 d S . .
C5 C 0.7306(5) 1.4496(4) 0.1762(3) 0.0246(12) Uani 1 1 d . . .
H5 H 0.7177 1.4105 0.1240 0.030 Uiso 1 1 calc R . .
C6 C 0.7303(5) 1.5699(4) 0.1792(3) 0.0279(12) Uani 1 1 d . . .
H6 H 0.7151 1.6117 0.1280 0.033 Uiso 1 1 calc R . .
C7 C 1.3235(5) 0.9969(4) 0.2070(3) 0.0270(12) Uani 1 1 d . . .
H7 H 1.3772 0.9549 0.1762 0.032 Uiso 1 1 calc R . .
C8 C 1.3261(4) 1.1182(4) 0.2044(3) 0.0270(12) Uani 1 1 d . . .
H8 H 1.3793 1.1573 0.1719 0.032 Uiso 1 1 calc R . .
C9 C 1.2500 1.1825(5) 0.2500 0.0199(15) Uani 1 2 d S . .
C10 C 1.2500 1.3113(5) 0.2500 0.0191(15) Uani 1 2 d S . .
C12 C 1.3597(4) 1.3753(4) 0.2357(3) 0.0253(11) Uani 1 1 d . . .
H12 H 1.4374 1.3361 0.2259 0.030 Uiso 1 1 calc R . .
C13 C 1.3550(4) 1.4964(4) 0.2359(3) 0.0251(11) Uani 1 1 d . . .
H13 H 1.4305 1.5383 0.2255 0.030 Uiso 1 1 calc R . .
C14 C 0.9637(5) 0.8044(4) 0.1459(3) 0.0211(11) Uani 1 1 d . . .
C15 C 1.0163(5) 0.8431(4) 0.0706(3) 0.0235(11) Uani 1 1 d . . .
H15A H 1.1079 0.8766 0.0905 0.028 Uiso 1 1 calc R . .
H15B H 0.9571 0.9064 0.0418 0.028 Uiso 1 1 calc R . .
C16 C 1.0244(4) 0.7456(4) 0.0062(3) 0.0250(11) Uani 1 1 d . . .
C17 C 1.1208(5) 0.6449(4) 0.0439(3) 0.0317(13) Uani 1 1 d . C .
H17A H 1.0900 0.6130 0.0926 0.038 Uiso 1 1 calc R . .
H17B H 1.1123 0.5816 0.0019 0.038 Uiso 1 1 calc R . .
C18 C 1.2668(6) 0.6763(5) 0.0713(3) 0.0496(16) Uani 1 1 d . . .
C19 C 1.0715(6) 0.8017(4) -0.0656(3) 0.0527(17) Uani 1 1 d . . .
H19A H 1.1617 0.8354 -0.0453 0.079 Uiso 1 1 calc R . .
H19B H 1.0081 0.8637 -0.0899 0.079 Uiso 1 1 calc R . .
H19C H 1.0753 0.7424 -0.1081 0.079 Uiso 1 1 calc R . .
C20 C 0.8848(5) 0.6933(4) -0.0257(3) 0.0367(13) Uani 1 1 d . . .
H20A H 0.8206 0.7558 -0.0478 0.055 Uiso 1 1 calc R . .
H20B H 0.8556 0.6537 0.0202 0.055 Uiso 1 1 calc R . .
H20C H 0.8882 0.6367 -0.0700 0.055 Uiso 1 1 calc R . .

loop_
_atom_site_aniso_label
_atom_site_aniso_U_11
_atom_site_aniso_U_22
_atom_site_aniso_U_33
_atom_site_aniso_U_23
_atom_site_aniso_U_13
_atom_site_aniso_U_12
Co1 0.0349(7) 0.0104(4) 0.0304(6) 0.000 0.0155(5) 0.000
Co2 0.0273(6) 0.0090(4) 0.0270(6) 0.000 0.0101(4) 0.000
O1 0.030(2) 0.0248(18) 0.0201(19) -0.0068(14) 0.0076(16) -0.0022(15)
O1W 0.079(5) 0.082(5) 0.047(4) 0.025(3) 0.031(4) 0.026(4)
O1WA 0.045(9) 0.080(10) 0.047(9) 0.006(7) -0.006(7) -0.006(8)
O2 0.037(3) 0.055(4) 0.047(4) -0.016(3) 0.018(3) 0.013(3)
O2A 0.041(8) 0.043(7) 0.016(7) -0.009(6) 0.009(6) -0.004(6)
O2W 0.097(5) 0.162(6) 0.135(6) -0.013(5) 0.040(4) 0.000(4)
O3 0.0286(19) 0.0186(17) 0.0225(19) 0.0022(14) 0.0074(16) 0.0023(14)
O4 0.024(2) 0.0216(17) 0.031(2) 0.0040(14) 0.0120(17) 0.0041(14)
O5 0.036(2) 0.0271(18) 0.038(2) 0.0039(18) 0.0214(19) -0.0034(16)
N1 0.038(4) 0.013(3) 0.038(4) 0.000 0.022(3) 0.000
N2 0.029(4) 0.018(3) 0.021(3) 0.000 0.013(3) 0.000
N3 0.027(3) 0.016(3) 0.021(3) 0.000 0.009(3) 0.000
N4 0.025(3) 0.018(3) 0.035(4) 0.000 0.010(3) 0.000
C1 0.045(4) 0.015(2) 0.041(4) -0.005(2) 0.018(3) -0.003(2)
C2 0.036(4) 0.017(2) 0.033(3) 0.003(2) 0.010(3) -0.002(2)
C3 0.034(4) 0.017(3) 0.028(4) 0.000 0.022(4) 0.000
C4 0.027(4) 0.021(3) 0.031(5) 0.000 0.016(4) 0.000
C5 0.035(3) 0.016(2) 0.023(3) -0.002(2) 0.008(2) 0.001(2)
C6 0.041(3) 0.018(2) 0.025(3) 0.004(2) 0.007(3) 0.001(2)
C7 0.040(3) 0.014(2) 0.031(3) -0.003(2) 0.016(3) 0.004(2)
C8 0.033(3) 0.020(2) 0.032(3) 0.000(2) 0.016(3) -0.005(2)
C9 0.026(4) 0.012(3) 0.021(4) 0.000 0.004(3) 0.000
C10 0.026(4) 0.004(3) 0.025(4) 0.000 0.003(3) 0.000
C12 0.028(3) 0.017(2) 0.032(3) -0.004(2) 0.008(2) 0.001(2)
C13 0.029(3) 0.011(2) 0.037(3) -0.002(2) 0.012(2) -0.005(2)
C14 0.034(3) 0.007(2) 0.023(3) -0.004(2) 0.009(2) -0.005(2)
C15 0.028(3) 0.018(2) 0.026(3) -0.0017(19) 0.008(2) 0.0001(19)
C16 0.024(3) 0.029(3) 0.023(3) 0.000(2) 0.007(2) -0.001(2)
C17 0.032(3) 0.027(3) 0.036(3) -0.017(2) 0.008(3) 0.003(2)
C18 0.038(4) 0.073(4) 0.040(4) -0.020(3) 0.014(3) 0.003(3)
C19 0.092(5) 0.039(3) 0.036(4) -0.010(3) 0.032(4) -0.018(3)
C20 0.043(4) 0.034(3) 0.028(3) -0.003(2) -0.003(3) 0.004(3)

loop_
_atom_type_symbol
_atom_type_description
_atom_type_scat_dispersion_real
_atom_type_scat_dispersion_imag
_atom_type_scat_source
C C 0.0033 0.0016 'International Tables Vol C Tables 4.2.6.8 and 6.1.1.4'
H H 0.0000 0.0000 'International Tables Vol C Tables 4.2.6.8 and 6.1.1.4'
N N 0.0061 0.0033 'International Tables Vol C Tables 4.2.6.8 and 6.1.1.4'
O O 0.0106 0.0060 'International Tables Vol C Tables 4.2.6.8 and 6.1.1.4'
Co Co 0.3494 0.9721 'International Tables Vol C Tables 4.2.6.8 and 6.1.1.4'

loop_
_geom_angle_atom_site_label_1
_geom_angle_atom_site_label_2
_geom_angle_atom_site_label_3
_geom_angle
_geom_angle_site_symmetry_1
_geom_angle_site_symmetry_3
O5 Co1 O5 179.31(17) . 2_655
O5 Co1 O4 83.83(12) . .
O5 Co1 O4 96.21(12) 2_655 .
O5 Co1 O4 96.21(12) . 2_655
O5 Co1 O4 83.83(12) 2_655 2_655
O4 Co1 O4 173.20(15) . 2_655
O5 Co1 N2 89.65(8) . 1_545
O5 Co1 N2 89.65(8) 2_655 1_545
O4 Co1 N2 93.40(8) . 1_545
O4 Co1 N2 93.40(8) 2_655 1_545
O5 Co1 N1 90.35(8) . .
O5 Co1 N1 90.35(8) 2_655 .
O4 Co1 N1 86.60(8) . .
O4 Co1 N1 86.60(8) 2_655 .
N2 Co1 N1 180.000(1) 1_545 .
O3 Co2 O3 179.14(16) . 2_755
O3 Co2 O1 82.97(11) . 2_755
O3 Co2 O1 97.06(11) 2_755 2_755
O3 Co2 O1 97.06(11) . .
O3 Co2 O1 82.97(11) 2_755 .
O1 Co2 O1 176.93(16) 2_755 .
O3 Co2 N4 90.43(8) . 1_545
O3 Co2 N4 90.43(8) 2_755 1_545
O1 Co2 N4 88.46(8) 2_755 1_545
O1 Co2 N4 88.46(8) . 1_545
O3 Co2 N3 89.57(8) . .
O3 Co2 N3 89.57(8) 2_755 .
O1 Co2 N3 91.54(8) 2_755 .
O1 Co2 N3 91.54(8) . .
N4 Co2 N3 180.000(1) 1_545 .
C18 O1 Co2 131.0(3) . .
C14 O3 Co2 134.5(3) . .
C14 O4 Co1 128.4(3) . .
C1 N1 C1 116.6(5) . 2_655
C1 N1 Co1 121.7(3) . .
C1 N1 Co1 121.7(3) 2_655 .
C6 N2 C6 116.6(5) . 2_655
C6 N2 Co1 121.7(3) . 1_565
C6 N2 Co1 121.7(3) 2_655 1_565
C7 N3 C7 116.7(5) . 2_755
C7 N3 Co2 121.6(3) . .
C7 N3 Co2 121.6(3) 2_755 .
C13 N4 C13 117.0(5) 2_755 .
C13 N4 Co2 121.5(3) 2_755 1_565
C13 N4 Co2 121.5(3) . 1_565
N1 C1 C2 123.3(5) . .
C1 C2 C3 120.2(4) . .
C2 C3 C2 116.4(6) . 2_655
C2 C3 C4 121.8(3) . .
C2 C3 C4 121.8(3) 2_655 .
C5 C4 C5 116.2(6) 2_655 .
C5 C4 C3 121.9(3) 2_655 .
C5 C4 C3 121.9(3) . .
C6 C5 C4 119.9(5) . .
N2 C6 C5 123.7(5) . .
N3 C7 C8 123.8(4) . .
C7 C8 C9 119.5(4) . .
C8 C9 C8 116.6(5) 2_755 .
C8 C9 C10 121.7(3) 2_755 .
C8 C9 C10 121.7(3) . .
C12 C10 C12 116.7(5) . 2_755
C12 C10 C9 121.6(3) . .
C12 C10 C9 121.6(3) 2_755 .
C13 C12 C10 119.6(4) . .
N4 C13 C12 123.5(4) . .
O4 C14 O3 123.3(4) . .
O4 C14 C15 118.4(4) . .
O3 C14 C15 118.3(4) . .
C14 C15 C16 115.4(4) . .
C19 C16 C20 109.2(4) . .
C19 C16 C17 110.3(4) . .
C20 C16 C17 107.7(4) . .
C19 C16 C15 107.6(4) . .
C20 C16 C15 109.4(4) . .
C17 C16 C15 112.5(4) . .
C18 C17 C16 116.1(4) . .
O1 C18 O2 122.4(5) . .
O1 C18 O2A 110.3(6) . .
O2 C18 O2A 51.2(5) . .
O1 C18 C17 120.2(5) . .
O2 C18 C17 115.9(5) . .
O2A C18 C17 115.5(6) . .

loop_
_geom_bond_atom_site_label_1
_geom_bond_atom_site_label_2
_geom_bond_distance
_geom_bond_site_symmetry_2
Co1 O5 2.095(4) .
Co1 O5 2.095(4) 2_655
Co1 O4 2.106(3) .
Co1 O4 2.106(3) 2_655
Co1 N2 2.130(5) 1_545
Co1 N1 2.180(5) .
Co2 O3 2.072(3) .
Co2 O3 2.072(3) 2_755
Co2 O1 2.096(3) 2_755
Co2 O1 2.096(3) .
Co2 N4 2.151(5) 1_545
Co2 N3 2.168(5) .
O1 C18 1.270(6) .
O2 C18 1.291(7) .
O2A C18 1.451(11) .
O3 C14 1.272(5) .
O4 C14 1.253(5) .
N1 C1 1.343(5) .
N1 C1 1.343(5) 2_655
N2 C6 1.336(5) .
N2 C6 1.336(5) 2_655
N2 Co1 2.130(5) 1_565
N3 C7 1.333(5) .
N3 C7 1.333(5) 2_755
N4 C13 1.334(5) 2_755
N4 C13 1.334(5) .
N4 Co2 2.151(5) 1_565
C1 C2 1.377(5) .
C2 C3 1.389(5) .
C3 C2 1.389(5) 2_655
C3 C4 1.478(7) .
C4 C5 1.395(5) 2_655
C4 C5 1.395(5) .
C5 C6 1.374(6) .
C7 C8 1.386(6) .
C8 C9 1.397(5) .
C9 C8 1.397(5) 2_755
C9 C10 1.470(7) .
C10 C12 1.394(5) .
C10 C12 1.394(5) 2_755
C12 C13 1.383(5) .
C14 C15 1.518(6) .
C15 C16 1.550(6) .
C16 C19 1.509(6) .
C16 C20 1.517(6) .
C16 C17 1.547(6) .
C17 C18 1.492(7) .

loop_
_geom_hbond_atom_site_label_D
_geom_hbond_atom_site_label_H
_geom_hbond_atom_site_label_A
_geom_hbond_distance_DH
_geom_hbond_distance_HA
_geom_hbond_distance_DA
_geom_hbond_angle_DHA
_geom_hbond_site_symmetry_A
O2W H2WA O2 0.98(2) 1.76(3) 2.728(8) 169(7) 1_455
O2W H2WA O2A 0.98(2) 1.96(6) 2.725(12) 133(7) 1_455
O5 H5A O1W 0.865(18) 1.93(2) 2.766(6) 162(4) .
O5 H5A O1WA 0.865(18) 1.98(3) 2.721(13) 143(4) .
O5 H5B O1 0.878(18) 1.91(2) 2.760(4) 162(4) 1_455

loop_
_geom_torsion_atom_site_label_1
_geom_torsion_atom_site_label_2
_geom_torsion_atom_site_label_3
_geom_torsion_atom_site_label_4
_geom_torsion
_geom_torsion_site_symmetry_1
_geom_torsion_site_symmetry_2
_geom_torsion_site_symmetry_3
_geom_torsion_site_symmetry_4
O3 Co2 O1 C18 -48.5(4) . . . .
O3 Co2 O1 C18 132.4(4) 2_755 . . .
O1 Co2 O1 C18 41.8(4) 2_755 . . .
N4 Co2 O1 C18 41.8(4) 1_545 . . .
N3 Co2 O1 C18 -138.2(4) . . . .
O3 Co2 O3 C14 44.6(4) 2_755 . . .
O1 Co2 O3 C14 136.2(4) 2_755 . . .
O1 Co2 O3 C14 -46.9(4) . . . .
N4 Co2 O3 C14 -135.4(4) 1_545 . . .
N3 Co2 O3 C14 44.6(4) . . . .
O5 Co1 O4 C14 -159.8(3) . . . .
O5 Co1 O4 C14 19.5(3) 2_655 . . .
O4 Co1 O4 C14 109.5(3) 2_655 . . .
N2 Co1 O4 C14 -70.5(3) 1_545 . . .
N1 Co1 O4 C14 109.5(3) . . . .
O5 Co1 N1 C1 -21.4(2) . . . .
O5 Co1 N1 C1 158.6(2) 2_655 . . .
O4 Co1 N1 C1 62.4(3) . . . .
O4 Co1 N1 C1 -117.6(3) 2_655 . . .
N2 Co1 N1 C1 -67(100) 1_545 . . .
O5 Co1 N1 C1 158.6(2) . . . 2_655
O5 Co1 N1 C1 -21.4(2) 2_655 . . 2_655
O4 Co1 N1 C1 -117.6(3) . . . 2_655
O4 Co1 N1 C1 62.4(3) 2_655 . . 2_655
N2 Co1 N1 C1 113(100) 1_545 . . 2_655
O3 Co2 N3 C7 -121.3(2) . . . .
O3 Co2 N3 C7 58.7(2) 2_755 . . .
O1 Co2 N3 C7 155.8(2) 2_755 . . .
O1 Co2 N3 C7 -24.2(2) . . . .
N4 Co2 N3 C7 -143(100) 1_545 . . .
O3 Co2 N3 C7 58.7(2) . . . 2_755
O3 Co2 N3 C7 -121.3(2) 2_755 . . 2_755
O1 Co2 N3 C7 -24.2(2) 2_755 . . 2_755
O1 Co2 N3 C7 155.8(2) . . . 2_755
N4 Co2 N3 C7 37(100) 1_545 . . 2_755
C1 N1 C1 C2 0.1(3) 2_655 . . .
Co1 N1 C1 C2 -179.9(3) . . . .
N1 C1 C2 C3 -0.3(7) . . . .
C1 C2 C3 C2 0.1(3) . . . 2_655
C1 C2 C3 C4 -179.9(3) . . . .
C2 C3 C4 C5 153.2(3) . . . 2_655
C2 C3 C4 C5 -26.8(3) 2_655 . . 2_655
C2 C3 C4 C5 -26.8(3) . . . .
C2 C3 C4 C5 153.2(3) 2_655 . . .
C5 C4 C5 C6 -0.6(3) 2_655 . . .
C3 C4 C5 C6 179.4(3) . . . .
C6 N2 C6 C5 -0.6(3) 2_655 . . .
Co1 N2 C6 C5 179.4(3) 1_565 . . .
C4 C5 C6 N2 1.2(6) . . . .
C7 N3 C7 C8 -0.5(3) 2_755 . . .
Co2 N3 C7 C8 179.5(3) . . . .
N3 C7 C8 C9 1.0(6) . . . .
C7 C8 C9 C8 -0.5(3) . . . 2_755
C7 C8 C9 C10 179.5(3) . . . .
C8 C9 C10 C12 153.2(3) 2_755 . . .
C8 C9 C10 C12 -26.8(3) . . . .
C8 C9 C10 C12 -26.8(3) 2_755 . . 2_755
C8 C9 C10 C12 153.2(3) . . . 2_755
C12 C10 C12 C13 -0.3(3) 2_755 . . .
C9 C10 C12 C13 179.7(3) . . . .
C13 N4 C13 C12 -0.3(3) 2_755 . . .
Co2 N4 C13 C12 179.7(3) 1_565 . . .
C10 C12 C13 N4 0.6(6) . . . .
Co1 O4 C14 O3 13.6(6) . . . .
Co1 O4 C14 C15 -167.4(3) . . . .
Co2 O3 C14 O4 -149.6(3) . . . .
Co2 O3 C14 C15 31.5(6) . . . .
O4 C14 C15 C16 -102.6(5) . . . .
O3 C14 C15 C16 76.4(5) . . . .
C14 C15 C16 C19 177.1(4) . . . .
C14 C15 C16 C20 58.5(5) . . . .
C14 C15 C16 C17 -61.1(5) . . . .
C19 C16 C17 C18 55.0(6) . . . .
C20 C16 C17 C18 174.2(4) . . . .
C15 C16 C17 C18 -65.1(5) . . . .
Co2 O1 C18 O2 -126.1(6) . . . .
Co2 O1 C18 O2A 177.8(6) . . . .
Co2 O1 C18 C17 39.4(7) . . . .
C16 C17 C18 O1 70.1(7) . . . .
C16 C17 C18 O2 -123.5(6) . . . .
C16 C17 C18 O2A -66.2(8) . . . .
